data_4312714
loop_
_publ_author_name
'Claus Becker'
'Iris Kieltsch'
'Diego Broggini'
'Antonio Mezzetti'

_publ_section_title
;
 Bridging Fluorides and Hard/Soft Mismatch in d6 and d8 Complexes: The
 Case of [Tl(\m-F)3Ru(PPh3)3]
;
_journal_name_full 'Inorganic Chemistry'
_journal_page_first 8417
_journal_page_last 8429
_journal_paper_doi 10.1021/ic034888e
_journal_volume 42
_journal_year 2003
_chemical_formula_sum 'C55 H46 Cl3 F3 P3 Ru Tl'
_chemical_formula_weight 1268.62
_chemical_name_common '[Tl(m-F)3Ru(PPh3)3]'
_chemical_name_systematic
; 
 ? 
;
_space_group_IT_number 173
_symmetry_cell_setting hexagonal
_symmetry_space_group_name_Hall 'P 6c'
_symmetry_space_group_name_H-M 'P 63'
_atom_sites_solution_hydrogens geom
_atom_sites_solution_primary direct
_atom_sites_solution_secondary difmap
_audit_creation_method SHELXL-97
_cell_angle_alpha 90.00
_cell_angle_beta 90.00
_cell_angle_gamma 120.00
_cell_formula_units_Z 2
_cell_length_a 12.7484(18)
_cell_length_b 12.7484(18)
_cell_length_c 17.362(4)
_cell_measurement_reflns_used 945
_cell_measurement_temperature 293(2)
_cell_measurement_theta_max 58.159
_cell_measurement_theta_min 6.392
_cell_volume 2443.7(7)
_computing_structure_refinement 'SHELXL-97 (Sheldrick, 1997)'
_computing_structure_solution 'SHELXS-97 (Sheldrick, 1990)'
_diffrn_ambient_temperature 293(2)
_diffrn_measured_fraction_theta_full 0.941
_diffrn_measured_fraction_theta_max 0.941
_diffrn_measurement_device_type 'SMART Platform'
_diffrn_measurement_method 'w/ scan'
_diffrn_radiation_monochromator graphite
_diffrn_radiation_source 'fine-focus sealed tube'
_diffrn_radiation_type MoK\a
_diffrn_radiation_wavelength 0.71073
_diffrn_reflns_av_R_equivalents 0.2066
_diffrn_reflns_av_sigmaI/netI 0.1105
_diffrn_reflns_limit_h_max 18
_diffrn_reflns_limit_h_min -13
_diffrn_reflns_limit_k_max 17
_diffrn_reflns_limit_k_min -18
_diffrn_reflns_limit_l_max 24
_diffrn_reflns_limit_l_min -24
_diffrn_reflns_number 19984
_diffrn_reflns_theta_full 31.06
_diffrn_reflns_theta_max 31.06
_diffrn_reflns_theta_min 1.84
_exptl_absorpt_coefficient_mu 3.914
_exptl_absorpt_correction_T_max 0.6103
_exptl_absorpt_correction_T_min 0.1598
_exptl_absorpt_correction_type none
_exptl_crystal_colour yellow
_exptl_crystal_density_diffrn 1.724
_exptl_crystal_density_meas ?
_exptl_crystal_density_method 'not measured'
_exptl_crystal_description 'hexagonal prism'
_exptl_crystal_F_000 1248
_exptl_crystal_size_max 0.74
_exptl_crystal_size_mid 0.60
_exptl_crystal_size_min 0.14
_refine_diff_density_max 5.037
_refine_diff_density_min -1.863
_refine_diff_density_rms 0.187
_refine_ls_abs_structure_details 'Flack H D (1983), Acta Cryst. A39, 876-881'
_refine_ls_abs_structure_Flack -0.024(5)
_refine_ls_extinction_method none
_refine_ls_goodness_of_fit_ref 0.988
_refine_ls_hydrogen_treatment mixed
_refine_ls_matrix_type full
_refine_ls_number_parameters 162
_refine_ls_number_reflns 4808
_refine_ls_number_restraints 1
_refine_ls_restrained_S_all 0.988
_refine_ls_R_factor_all 0.0722
_refine_ls_R_factor_gt 0.0536
_refine_ls_shift/su_max 0.000
_refine_ls_shift/su_mean 0.000
_refine_ls_structure_factor_coef Fsqd
_refine_ls_weighting_details 'calc w=1/[\s^2^(Fo^2^)+(0.0744P)^2^+0.0000P] where P=(Fo^2^+2Fc^2^)/3'
_refine_ls_weighting_scheme calc
_refine_ls_wR_factor_gt 0.1318
_refine_ls_wR_factor_ref 0.1420
_reflns_number_gt 3687
_reflns_number_total 4808
_reflns_threshold_expression >2sigma(I)
_cod_data_source_file ic034888esi20030728_100008_1.cif
_cod_data_source_block '[Tl(m-F)3Ru(PPh3)3]'
_cod_depositor_comments
;
The following automatic conversions were performed:

'_exptl_crystal_density_meas' value 'not measured' was changed to '?'
- the value is perceived as not measured.

Automatic conversion script
Id: cif_fix_values 3008 2015-01-20 13:52:24Z robertas 
;
_cod_original_cell_volume 2443.6(7)
_cod_database_code 4312714

loop_
_symmetry_equiv_pos_as_xyz
'x, y, z'
'-y, x-y, z'
'-x+y, -x, z'
'-x, -y, z+1/2'
'y, -x+y, z+1/2'
'x-y, x, z+1/2'

loop_
_atom_site_label
_atom_site_type_symbol
_atom_site_fract_x
_atom_site_fract_y
_atom_site_fract_z
_atom_site_U_iso_or_equiv
_atom_site_adp_type
_atom_site_occupancy
_atom_site_symmetry_multiplicity
_atom_site_calc_flag
_atom_site_refinement_flags
_atom_site_disorder_assembly
_atom_site_disorder_group
Ru1 Ru 0.3333 0.6667 -0.00131(4) 0.02126(15) Uani 1 3 d S . .
Tl1 Tl 0.3333 0.6667 0.191335(13) 0.04123(16) Uani 1 3 d S . .
F1 F 0.4288(3) 0.6289(3) 0.0851(2) 0.0348(7) Uani 1 1 d . . .
P1 P 0.24338(12) 0.48353(12) -0.06728(8) 0.0244(2) Uani 1 1 d . . .
C1 C 0.0755(2) 0.4110(4) -0.0816(2) 0.0312(11) Uani 1 1 d G . .
C2 C 0.0085(3) 0.4320(4) -0.0269(2) 0.0357(13) Uani 1 1 d G . .
H2A H 0.0476 0.4844 0.0139 0.043 Uiso 1 1 calc R . .
C3 C -0.1169(3) 0.3745(4) -0.0332(2) 0.0482(17) Uani 1 1 d G . .
H3A H -0.1617 0.3885 0.0035 0.058 Uiso 1 1 calc R . .
C4 C -0.1753(2) 0.2961(5) -0.0942(3) 0.0517(19) Uani 1 1 d G . .
H4A H -0.2591 0.2576 -0.0984 0.062 Uiso 1 1 calc R . .
C5 C -0.1083(3) 0.2751(4) -0.1489(2) 0.0489(17) Uani 1 1 d G . .
H5A H -0.1474 0.2226 -0.1898 0.059 Uiso 1 1 calc R . .
C6 C 0.0171(3) 0.3326(4) -0.1427(2) 0.0435(15) Uani 1 1 d G . .
H6A H 0.0619 0.3186 -0.1793 0.052 Uiso 1 1 calc R . .
C7 C 0.2952(4) 0.4662(4) -0.16432(16) 0.0305(11) Uani 1 1 d G . .
C8 C 0.2514(4) 0.4932(4) -0.2302(2) 0.0398(14) Uani 1 1 d G . .
H8A H 0.1955 0.5196 -0.2260 0.048 Uiso 1 1 calc R . .
C9 C 0.2910(5) 0.4807(5) -0.30243(17) 0.0527(18) Uani 1 1 d G . .
H9A H 0.2616 0.4987 -0.3465 0.063 Uiso 1 1 calc R . .
C10 C 0.3744(5) 0.4412(5) -0.30871(19) 0.059(2) Uani 1 1 d G . .
H10A H 0.4009 0.4328 -0.3570 0.070 Uiso 1 1 calc R . .
C11 C 0.4182(4) 0.4142(4) -0.2428(3) 0.0533(19) Uani 1 1 d G . .
H11A H 0.4740 0.3877 -0.2470 0.064 Uiso 1 1 calc R . .
C12 C 0.3786(4) 0.4267(4) -0.1706(2) 0.0386(14) Uani 1 1 d G . .
H12A H 0.4079 0.4087 -0.1265 0.046 Uiso 1 1 calc R . .
C13 C 0.2409(4) 0.3550(3) -0.0140(2) 0.0335(12) Uani 1 1 d G . .
C14 C 0.2763(5) 0.3660(3) 0.0626(2) 0.0503(17) Uani 1 1 d G . .
H14A H 0.3041 0.4393 0.0882 0.060 Uiso 1 1 calc R . .
C15 C 0.2703(6) 0.2675(4) 0.1011(2) 0.072(2) Uani 1 1 d G . .
H15A H 0.2940 0.2749 0.1524 0.086 Uiso 1 1 calc R . .
C16 C 0.2288(6) 0.1580(4) 0.0628(3) 0.060(2) Uani 1 1 d G . .
H16A H 0.2248 0.0920 0.0885 0.072 Uiso 1 1 calc R . .
C17 C 0.1933(6) 0.1469(3) -0.0138(3) 0.057(2) Uani 1 1 d G . .
H17A H 0.1656 0.0737 -0.0394 0.069 Uiso 1 1 calc R . .
C18 C 0.1994(5) 0.2455(4) -0.05226(18) 0.0458(15) Uani 1 1 d G . .
H18A H 0.1757 0.2381 -0.1035 0.055 Uiso 1 1 calc R . .
C19 C 0.0000(18) 0.0000(11) -0.2897(5) 0.067(4) Uani 1 3 d SR . .
H19A H 0.0000 0.0000 -0.3461 0.081 Uiso 1 3 calc SR . .
Cl11 Cl 0.1358(3) 0.1275(3) -0.25589(19) 0.0924(9) Uani 1 1 d . . .

loop_
_atom_site_aniso_label
_atom_site_aniso_U_11
_atom_site_aniso_U_22
_atom_site_aniso_U_33
_atom_site_aniso_U_23
_atom_site_aniso_U_13
_atom_site_aniso_U_12
Ru1 0.0205(2) 0.0205(2) 0.0228(3) 0.000 0.000 0.01023(11)
Tl1 0.0476(2) 0.0476(2) 0.02851(19) 0.000 0.000 0.02379(10)
F1 0.0357(16) 0.0361(17) 0.0362(18) 0.0012(14) -0.0042(14) 0.0206(14)
P1 0.0213(6) 0.0208(6) 0.0301(6) 0.0002(5) 0.0001(5) 0.0098(5)
C1 0.025(3) 0.024(3) 0.044(3) 0.005(2) 0.002(2) 0.012(2)
C2 0.025(3) 0.037(3) 0.042(3) 0.005(3) 0.003(2) 0.013(3)
C3 0.031(3) 0.055(5) 0.056(4) 0.009(3) 0.006(3) 0.020(3)
C4 0.021(3) 0.036(4) 0.090(6) 0.007(3) -0.006(3) 0.009(3)
C5 0.027(3) 0.036(3) 0.077(5) -0.010(3) -0.014(3) 0.011(3)
C6 0.029(3) 0.032(3) 0.066(4) -0.010(3) -0.003(3) 0.013(3)
C7 0.024(2) 0.027(3) 0.034(3) -0.006(2) 0.001(2) 0.008(2)
C8 0.048(4) 0.032(3) 0.040(3) 0.001(3) -0.001(3) 0.020(3)
C9 0.063(5) 0.052(4) 0.032(3) -0.001(3) 0.003(3) 0.020(4)
C10 0.066(5) 0.058(5) 0.038(3) -0.008(4) 0.013(4) 0.021(4)
C11 0.041(4) 0.054(4) 0.064(5) -0.016(4) 0.013(4) 0.023(4)
C12 0.028(3) 0.040(3) 0.045(3) -0.008(3) -0.001(2) 0.016(3)
C13 0.028(3) 0.027(3) 0.043(3) 0.006(2) 0.002(2) 0.012(2)
C14 0.064(5) 0.041(4) 0.050(3) 0.007(3) -0.002(3) 0.029(4)
C15 0.094(7) 0.070(5) 0.061(4) 0.019(5) -0.010(5) 0.047(5)
C16 0.067(5) 0.043(4) 0.080(5) 0.027(4) 0.018(4) 0.035(4)
C17 0.059(5) 0.028(3) 0.089(6) 0.008(4) 0.011(4) 0.024(4)
C18 0.050(4) 0.029(3) 0.054(4) -0.004(3) -0.003(3) 0.017(3)
C19 0.073(7) 0.073(7) 0.056(9) 0.000 0.000 0.036(3)
Cl11 0.0784(17) 0.0836(19) 0.099(2) -0.0233(16) -0.0308(16) 0.0283(15)

loop_
_atom_type_symbol
_atom_type_description
_atom_type_scat_dispersion_real
_atom_type_scat_dispersion_imag
_atom_type_scat_source
C C 0.0033 0.0016 'International Tables Vol C Tables 4.2.6.8 and 6.1.1.4'
H H 0.0000 0.0000 'International Tables Vol C Tables 4.2.6.8 and 6.1.1.4'
F F 0.0171 0.0103 'International Tables Vol C Tables 4.2.6.8 and 6.1.1.4'
P P 0.1023 0.0942 'International Tables Vol C Tables 4.2.6.8 and 6.1.1.4'
Cl Cl 0.1484 0.1585 'International Tables Vol C Tables 4.2.6.8 and 6.1.1.4'
Ru Ru -1.2594 0.8363 'International Tables Vol C Tables 4.2.6.8 and 6.1.1.4'
Tl Tl -2.8358 9.6688 'International Tables Vol C Tables 4.2.6.8 and 6.1.1.4'

loop_
_geom_angle_atom_site_label_1
_geom_angle_atom_site_label_2
_geom_angle_atom_site_label_3
_geom_angle
_geom_angle_site_symmetry_1
_geom_angle_site_symmetry_3
_geom_angle_publ_flag
F1 Ru1 F1 76.03(15) 2_665 . ?
F1 Ru1 F1 76.03(15) 2_665 3_565 ?
F1 Ru1 F1 76.03(15) . 3_565 ?
F1 Ru1 P1 85.47(10) 2_665 3_565 ?
F1 Ru1 P1 161.50(10) . 3_565 ?
F1 Ru1 P1 99.80(10) 3_565 3_565 ?
F1 Ru1 P1 99.80(10) 2_665 2_665 ?
F1 Ru1 P1 85.47(10) . 2_665 ?
F1 Ru1 P1 161.50(10) 3_565 2_665 ?
P1 Ru1 P1 97.80(5) 3_565 2_665 ?
F1 Ru1 P1 161.50(10) 2_665 . ?
F1 Ru1 P1 99.80(10) . . ?
F1 Ru1 P1 85.47(10) 3_565 . ?
P1 Ru1 P1 97.79(5) 3_565 . ?
P1 Ru1 P1 97.79(5) 2_665 . ?
F1 Ru1 Tl1 45.33(9) 2_665 . ?
F1 Ru1 Tl1 45.33(9) . . ?
F1 Ru1 Tl1 45.33(9) 3_565 . ?
P1 Ru1 Tl1 119.53(4) 3_565 . ?
P1 Ru1 Tl1 119.53(4) 2_665 . ?
P1 Ru1 Tl1 119.53(4) . . ?
F1 Tl1 F1 66.73(13) 2_665 3_565 ?
F1 Tl1 F1 66.73(12) 2_665 . ?
F1 Tl1 F1 66.73(12) 3_565 . ?
F1 Tl1 Ru1 39.42(8) 2_665 . ?
F1 Tl1 Ru1 39.42(8) 3_565 . ?
F1 Tl1 Ru1 39.42(8) . . ?
Ru1 F1 Tl1 95.25(12) . . ?
C7 P1 C13 101.28(19) . . ?
C7 P1 C1 101.89(18) . . ?
C13 P1 C1 96.8(2) . . ?
C7 P1 Ru1 122.60(15) . . ?
C13 P1 Ru1 114.88(14) . . ?
C1 P1 Ru1 115.40(13) . . ?
C2 C1 C6 120.0 . . ?
C2 C1 P1 118.3(2) . . ?
C6 C1 P1 121.6(2) . . ?
C1 C2 C3 120.0 . . ?
C4 C3 C2 120.0 . . ?
C5 C4 C3 120.0 . . ?
C4 C5 C6 120.0 . . ?
C5 C6 C1 120.0 . . ?
C8 C7 C12 120.0 . . ?
C8 C7 P1 120.3(2) . . ?
C12 C7 P1 119.7(2) . . ?
C7 C8 C9 120.0 . . ?
C10 C9 C8 120.0 . . ?
C11 C10 C9 120.0 . . ?
C12 C11 C10 120.0 . . ?
C11 C12 C7 120.0 . . ?
C14 C13 C18 120.0 . . ?
C14 C13 P1 121.6(2) . . ?
C18 C13 P1 118.4(2) . . ?
C13 C14 C15 120.0 . . ?
C16 C15 C14 120.0 . . ?
C17 C16 C15 120.0 . . ?
C16 C17 C18 120.0 . . ?
C17 C18 C13 120.0 . . ?
Cl11 C19 Cl11 109.7(9) 2 3 ?
Cl11 C19 Cl11 109.7(6) 2 . ?
Cl11 C19 Cl11 109.7(8) 3 . ?

loop_
_geom_bond_atom_site_label_1
_geom_bond_atom_site_label_2
_geom_bond_distance
_geom_bond_site_symmetry_2
_geom_bond_publ_flag
Ru1 F1 2.133(3) 2_665 ?
Ru1 F1 2.133(3) . ?
Ru1 F1 2.133(3) 3_565 ?
Ru1 P1 2.3239(14) 3_565 ?
Ru1 P1 2.3239(14) 2_665 ?
Ru1 P1 2.3239(14) . ?
Ru1 Tl1 3.3446(9) . ?
Tl1 F1 2.388(4) 2_665 ?
Tl1 F1 2.388(4) 3_565 ?
Tl1 F1 2.389(4) . ?
P1 C7 1.863(3) . ?
P1 C13 1.868(3) . ?
P1 C1 1.876(3) . ?
C1 C2 1.3900 . ?
C1 C6 1.3900 . ?
C2 C3 1.3900 . ?
C3 C4 1.3900 . ?
C4 C5 1.3900 . ?
C5 C6 1.3900 . ?
C7 C8 1.3900 . ?
C7 C12 1.3900 . ?
C8 C9 1.3900 . ?
C9 C10 1.3900 . ?
C10 C11 1.3900 . ?
C11 C12 1.3900 . ?
C13 C14 1.3900 . ?
C13 C18 1.3900 . ?
C14 C15 1.3900 . ?
C15 C16 1.3900 . ?
C16 C17 1.3900 . ?
C17 C18 1.3900 . ?
C19 Cl11 1.78(2) 2 ?
C19 Cl11 1.780(15) 3 ?
C19 Cl11 1.780(12) . ?
